data_4348530
loop_
_publ_author_name
'Sengupta, Debabrata'
'Bhattacharjee, Rameswar'
'Pramanick, Rajib'
'Rath, Santi Prasad'
'Saha Chowdhury, Nabanita'
'Datta, Ayan'
'Goswami, Sreebrata'

_publ_section_title
;
 Exclusively Ligand-Mediated Catalytic Dehydrogenation of Alcohols.
;
_journal_issue 19
_journal_name_full 'Inorganic chemistry'
_journal_page_first 9602
_journal_page_last 9610
_journal_paper_doi 10.1021/acs.inorgchem.6b01310
_journal_volume 55
_journal_year 2016
_chemical_formula_moiety 'C17 H15 Cl2 N5 Ni'
_chemical_formula_sum 'C17 H15 Cl2 N5 Ni'
_chemical_formula_weight 418.93
_space_group_crystal_system monoclinic
_space_group_IT_number 14
_space_group_name_Hall '-P 2yn'
_space_group_name_H-M_alt 'P 1 21/n 1'
_atom_sites_solution_hydrogens geom
_audit_creation_method SHELXL-2013
_cell_angle_alpha 90
_cell_angle_beta 91.489(10)
_cell_angle_gamma 90
_cell_formula_units_Z 4
_cell_length_a 12.619(4)
_cell_length_b 9.185(3)
_cell_length_c 15.500(5)
_cell_measurement_reflns_used 20125
_cell_measurement_temperature 150(2)
_cell_measurement_theta_max 24.7
_cell_measurement_theta_min 2.1
_cell_volume 1795.9(10)
_computing_cell_refinement 'Bruker SMART'
_computing_data_collection 'Bruker SMART'
_computing_data_reduction 'Bruker SAINT'
_computing_molecular_graphics 'Bruker SHELXTL'
_computing_publication_material 'Bruker SHELXTL'
_computing_structure_refinement 'SHELXL-2013 (Sheldrick, 2013)'
_computing_structure_solution 'SHELXL-2013 (Sheldrick, 2013)'
_diffrn_ambient_temperature 150(2)
_diffrn_measured_fraction_theta_full 0.934
_diffrn_measured_fraction_theta_max 0.994
_diffrn_measurement_device_type 'CCD area detector'
_diffrn_measurement_method 'phi SCANS'
_diffrn_radiation_type MoK\a
_diffrn_radiation_wavelength 0.71073
_diffrn_reflns_av_R_equivalents 0.1636
_diffrn_reflns_av_unetI/netI 0.1076
_diffrn_reflns_Laue_measured_fraction_full 0.934
_diffrn_reflns_Laue_measured_fraction_max 0.994
_diffrn_reflns_limit_h_max 14
_diffrn_reflns_limit_h_min -14
_diffrn_reflns_limit_k_max 10
_diffrn_reflns_limit_k_min -10
_diffrn_reflns_limit_l_max 17
_diffrn_reflns_limit_l_min -18
_diffrn_reflns_number 20125
_diffrn_reflns_point_group_measured_fraction_full 0.934
_diffrn_reflns_point_group_measured_fraction_max 0.994
_diffrn_reflns_theta_full 25.242
_diffrn_reflns_theta_max 24.677
_diffrn_reflns_theta_min 2.055
_diffrn_source 'fine-focus sealed tube'
_exptl_absorpt_coefficient_mu 1.387
_exptl_absorpt_correction_T_max 0.815
_exptl_absorpt_correction_T_min 0.752
_exptl_absorpt_correction_type empirical
_exptl_absorpt_process_details SADABS
_exptl_crystal_colour blue
_exptl_crystal_density_diffrn 1.549
_exptl_crystal_density_method 'not measured'
_exptl_crystal_description plate
_exptl_crystal_F_000 856
_exptl_crystal_size_max 0.20
_exptl_crystal_size_mid 0.15
_exptl_crystal_size_min 0.12
_refine_diff_density_max 0.352
_refine_diff_density_min -0.426
_refine_diff_density_rms 0.084
_refine_ls_extinction_coef 0.0102(11)
_refine_ls_extinction_expression Fc^*^=kFc[1+0.001xFc^2^\l^3^/sin(2\q)]^-1/4^
_refine_ls_extinction_method SHELXL
_refine_ls_goodness_of_fit_ref 0.983
_refine_ls_hydrogen_treatment constr
_refine_ls_matrix_type full
_refine_ls_number_parameters 227
_refine_ls_number_reflns 3031
_refine_ls_number_restraints 0
_refine_ls_restrained_S_all 0.983
_refine_ls_R_factor_all 0.1405
_refine_ls_R_factor_gt 0.0569
_refine_ls_shift/su_max 0.000
_refine_ls_shift/su_mean 0.000
_refine_ls_structure_factor_coef Fsqd
_refine_ls_weighting_details 'w=1/[\s^2^(Fo^2^)+(0.0480P)^2^+2.4331P] where P=(Fo^2^+2Fc^2^)/3'
_refine_ls_weighting_scheme calc
_refine_ls_wR_factor_gt 0.1118
_refine_ls_wR_factor_ref 0.1453
_reflns_Friedel_coverage 0.000
_reflns_number_gt 1533
_reflns_number_total 3031
_reflns_threshold_expression 'I > 2\s(I)'
_cod_data_source_file ic6b01310_si_003.cif
_cod_data_source_block 2
_cod_depositor_comments
;
The following automatic conversions were performed:

data item '_exptl_absorpt_correction_type' value 'EMPIRICAL' was
changed to 'empirical' in accordance with the
/home/saulius/struct/COD-crude-data/automatic-downloads/DataCite-retrospective/ACS/depositions/lib/dictionaries/cif_core.dic
dictionary named 'cif_core.dic' version 2.4.2 last updated on
2011-04-26.

Automatic conversion script
Id: cif_fix_values 6909 2019-04-08 15:41:33Z antanas 
;
_cod_original_cell_volume 1795.8(9)
_cod_original_sg_symbol_H-M 'P 21/n'
_cod_database_code 4348530
_shelx_space_group_comment
;
The symmetry employed for this shelxl refinement is uniquely defined
by the following loop, which should always be used as a source of
symmetry information in preference to the above space-group names.
They are only intended as comments.
;
_shelxl_version_number 2013-4

loop_
_space_group_symop_operation_xyz
'x, y, z'
'-x+1/2, y+1/2, -z+1/2'
'-x, -y, -z'
'x-1/2, -y-1/2, z-1/2'

loop_
_atom_site_label
_atom_site_type_symbol
_atom_site_fract_x
_atom_site_fract_y
_atom_site_fract_z
_atom_site_U_iso_or_equiv
_atom_site_adp_type
_atom_site_occupancy
_atom_site_site_symmetry_order
_atom_site_calc_flag
_atom_site_refinement_flags_posn
_atom_site_refinement_flags_adp
Ni1 Ni 0.59775(7) 0.15547(9) 0.19038(6) 0.0461(3) Uani 1 1 d . .
Cl1 Cl 0.65728(15) 0.36072(19) 0.13488(12) 0.0641(6) Uani 1 1 d . .
Cl2 Cl 0.58897(16) 0.1484(2) 0.33385(12) 0.0710(6) Uani 1 1 d . .
C1 C 0.3561(6) 0.3115(7) 0.1540(5) 0.059(2) Uani 1 1 d . .
C2 C 0.2735(6) 0.3397(9) 0.0966(5) 0.070(2) Uani 1 1 d . .
H2 H 0.2564 0.2737 0.0530 0.084 Uiso 1 1 calc R U
C6 C 0.3823(6) 0.4096(8) 0.2195(5) 0.073(2) Uani 1 1 d . .
H6 H 0.4391 0.3903 0.2573 0.087 Uiso 1 1 calc R U
C3 C 0.2160(7) 0.4674(10) 0.1046(7) 0.087(3) Uani 1 1 d . .
H3 H 0.1608 0.4880 0.0656 0.105 Uiso 1 1 calc R U
C5 C 0.3243(8) 0.5348(10) 0.2285(7) 0.095(3) Uani 1 1 d . .
H5 H 0.3406 0.5997 0.2729 0.114 Uiso 1 1 calc R U
C4 C 0.2408(8) 0.5642(10) 0.1706(7) 0.094(3) Uani 1 1 d . .
H4 H 0.2015 0.6491 0.1763 0.112 Uiso 1 1 calc R U
N1 N 0.4215(5) 0.1840(6) 0.1500(4) 0.0604(17) Uani 1 1 d . .
N2 N 0.3800(5) 0.0796(6) 0.1073(4) 0.0600(17) Uani 1 1 d . .
N4 N 0.7172(5) -0.1260(6) 0.1439(4) 0.0688(18) Uani 1 1 d . .
H4A H 0.7606 -0.1969 0.1371 0.083 Uiso 1 1 calc R U
N5 N 0.7537(5) 0.0057(6) 0.1795(4) 0.0588(16) Uani 1 1 d . .
H5A H 0.7298 0.0412 0.2265 0.071 Uiso 1 1 calc R U
N3 N 0.5511(5) -0.0273(6) 0.1284(3) 0.0497(15) Uani 1 1 d . .
C11 C 0.6148(6) -0.1418(7) 0.1204(4) 0.0521(18) Uani 1 1 d . .
C7 C 0.4479(6) -0.0418(7) 0.1024(4) 0.0509(18) Uani 1 1 d . .
C8 C 0.4072(6) -0.1693(8) 0.0674(5) 0.068(2) Uani 1 1 d . .
H8 H 0.3373 -0.1750 0.0470 0.081 Uiso 1 1 calc R U
C10 C 0.5786(7) -0.2753(8) 0.0881(4) 0.059(2) Uani 1 1 d . .
H10 H 0.6250 -0.3534 0.0835 0.071 Uiso 1 1 calc R U
C9 C 0.4755(7) -0.2898(8) 0.0637(5) 0.066(2) Uani 1 1 d . .
H9 H 0.4499 -0.3794 0.0445 0.079 Uiso 1 1 calc R U
C12 C 0.8333(6) 0.0753(8) 0.1312(5) 0.0517(18) Uani 1 1 d . .
C17 C 0.8375(6) 0.0604(9) 0.0429(5) 0.069(2) Uani 1 1 d . .
H17 H 0.7918 -0.0027 0.0133 0.083 Uiso 1 1 calc R U
C13 C 0.9025(6) 0.1676(9) 0.1743(5) 0.071(2) Uani 1 1 d . .
H13 H 0.9007 0.1758 0.2341 0.086 Uiso 1 1 calc R U
C16 C 0.9123(7) 0.1425(11) -0.0012(6) 0.082(3) Uani 1 1 d . .
H16 H 0.9163 0.1323 -0.0607 0.098 Uiso 1 1 calc R U
C15 C 0.9796(7) 0.2372(11) 0.0405(7) 0.085(3) Uani 1 1 d . .
H15 H 1.0273 0.2930 0.0099 0.102 Uiso 1 1 calc R U
C14 C 0.9750(7) 0.2481(10) 0.1285(7) 0.088(3) Uani 1 1 d . .
H14 H 1.0212 0.3106 0.1580 0.106 Uiso 1 1 calc R U

loop_
_atom_site_aniso_label
_atom_site_aniso_U_11
_atom_site_aniso_U_22
_atom_site_aniso_U_33
_atom_site_aniso_U_23
_atom_site_aniso_U_13
_atom_site_aniso_U_12
Ni1 0.0571(6) 0.0345(5) 0.0464(6) -0.0037(5) -0.0071(4) -0.0045(5)
Cl1 0.0835(14) 0.0421(10) 0.0662(13) 0.0030(9) -0.0069(10) -0.0031(10)
Cl2 0.0866(14) 0.0698(13) 0.0566(12) -0.0053(11) 0.0004(10) -0.0156(12)
C1 0.056(5) 0.039(4) 0.081(6) -0.002(4) -0.001(4) -0.002(4)
C2 0.061(5) 0.065(5) 0.084(6) -0.006(5) -0.015(4) 0.008(5)
C6 0.079(6) 0.048(5) 0.090(7) -0.006(5) -0.002(5) 0.006(4)
C3 0.065(6) 0.063(6) 0.133(9) 0.003(6) -0.007(6) 0.021(5)
C5 0.106(8) 0.068(6) 0.111(8) -0.023(6) 0.016(7) 0.012(6)
C4 0.091(8) 0.055(6) 0.136(10) -0.011(6) 0.013(7) 0.012(5)
N1 0.066(4) 0.043(4) 0.072(5) -0.004(3) -0.005(3) 0.001(3)
N2 0.059(4) 0.044(4) 0.076(5) -0.004(3) -0.008(3) -0.001(3)
N4 0.066(4) 0.049(4) 0.090(5) -0.003(4) -0.011(4) 0.014(3)
N5 0.072(4) 0.052(4) 0.052(4) -0.009(3) -0.001(3) 0.000(3)
N3 0.057(4) 0.044(3) 0.048(4) 0.003(3) -0.011(3) 0.009(3)
C11 0.066(5) 0.041(4) 0.048(5) 0.003(4) -0.014(4) 0.007(4)
C7 0.062(5) 0.044(4) 0.046(5) 0.002(4) -0.013(4) 0.006(4)
C8 0.081(6) 0.050(5) 0.071(6) -0.008(4) -0.015(4) -0.006(5)
C10 0.085(6) 0.043(4) 0.050(5) 0.000(4) -0.008(4) -0.001(4)
C9 0.092(7) 0.037(4) 0.068(6) -0.005(4) -0.016(5) -0.001(4)
C12 0.052(5) 0.054(5) 0.050(5) -0.001(4) -0.005(4) 0.007(4)
C17 0.074(6) 0.070(6) 0.062(6) -0.004(5) -0.006(5) 0.004(5)
C13 0.078(6) 0.078(6) 0.059(5) -0.005(5) 0.004(5) -0.010(5)
C16 0.085(6) 0.105(7) 0.055(5) 0.004(6) 0.003(5) 0.005(6)
C15 0.078(7) 0.104(7) 0.073(7) 0.016(6) 0.007(5) 0.001(6)
C14 0.078(7) 0.080(7) 0.107(8) -0.013(6) -0.001(6) -0.011(5)

loop_
_atom_type_symbol
_atom_type_description
_atom_type_scat_dispersion_real
_atom_type_scat_dispersion_imag
_atom_type_scat_source
C C 0.0033 0.0016 'International Tables Vol C Tables 4.2.6.8 and 6.1.1.4'
H H 0.0000 0.0000 'International Tables Vol C Tables 4.2.6.8 and 6.1.1.4'
N N 0.0061 0.0033 'International Tables Vol C Tables 4.2.6.8 and 6.1.1.4'
Cl Cl 0.1484 0.1585 'International Tables Vol C Tables 4.2.6.8 and 6.1.1.4'
Ni Ni 0.3393 1.1124 'International Tables Vol C Tables 4.2.6.8 and 6.1.1.4'

loop_
_geom_angle_atom_site_label_1
_geom_angle_atom_site_label_2
_geom_angle_atom_site_label_3
_geom_angle
N3 Ni1 Cl1 128.51(16)
N3 Ni1 Cl2 115.47(16)
Cl1 Ni1 Cl2 116.02(8)
N3 Ni1 N1 72.4(2)
Cl1 Ni1 N1 97.59(15)
Cl2 Ni1 N1 101.62(16)
N3 Ni1 N5 73.7(2)
Cl1 Ni1 N5 99.98(15)
Cl2 Ni1 N5 96.61(15)
N1 Ni1 N5 145.9(2)
C2 C1 C6 120.7(7)
C2 C1 N1 123.5(7)
C6 C1 N1 115.7(7)
C1 C2 C3 119.4(8)
C5 C6 C1 119.9(8)
C4 C3 C2 120.0(9)
C6 C5 C4 119.6(9)
C3 C4 C5 120.3(9)
N2 N1 C1 114.1(6)
N2 N1 Ni1 115.9(4)
C1 N1 Ni1 129.2(5)
N1 N2 C7 112.4(6)
C11 N4 N5 120.3(6)
N4 N5 C12 114.3(6)
N4 N5 Ni1 105.0(4)
C12 N5 Ni1 111.7(4)
C11 N3 C7 118.1(6)
C11 N3 Ni1 122.2(5)
C7 N3 Ni1 119.3(4)
N3 C11 N4 118.0(6)
N3 C11 C10 122.3(7)
N4 C11 C10 119.7(7)
N3 C7 C8 122.8(7)
N3 C7 N2 119.0(6)
C8 C7 N2 118.0(7)
C7 C8 C9 117.4(7)
C9 C10 C11 119.4(7)
C10 C9 C8 119.9(7)
C13 C12 C17 120.2(8)
C13 C12 N5 118.0(7)
C17 C12 N5 121.6(7)
C12 C17 C16 118.4(8)
C12 C13 C14 119.9(8)
C15 C16 C17 122.1(8)
C16 C15 C14 118.4(9)
C13 C14 C15 121.1(9)

loop_
_geom_bond_atom_site_label_1
_geom_bond_atom_site_label_2
_geom_bond_distance
Ni1 N3 2.014(5)
Ni1 Cl1 2.212(2)
Ni1 Cl2 2.230(2)
Ni1 N1 2.309(6)
Ni1 N5 2.410(6)
C1 C2 1.377(9)
C1 C6 1.391(10)
C1 N1 1.435(8)
C2 C3 1.386(10)
C6 C5 1.373(11)
C3 C4 1.385(12)
C5 C4 1.392(12)
N1 N2 1.270(7)
N2 C7 1.410(8)
N4 C11 1.341(8)
N4 N5 1.402(7)
N5 C12 1.421(8)
N3 C11 1.332(8)
N3 C7 1.359(8)
C11 C10 1.396(9)
C7 C8 1.385(9)
C8 C9 1.405(9)
C10 C9 1.352(10)
C12 C13 1.378(10)
C12 C17 1.378(9)
C17 C16 1.400(11)
C13 C14 1.386(11)
C16 C15 1.366(11)
C15 C14 1.371(12)
